data_1510912
loop_
_publ_author_name
'Shenoy, G.K.'
'Niarchos, D.G.'
'Malik, S.K.'
'Aldred, A.D.'
'Umarji, A.M.'

_publ_section_title
;
 Magnetism and superconductivity in the system Ce1-x Lax Rh3 B2
;
_journal_name_full 'Physical Review, Serie 3. B - Condensed Matter (18,1978-)'
_journal_page_first 4742
_journal_page_last 4745
_journal_paper_doi 10.1103/PhysRevB.32.4742
_journal_volume 32
_journal_year 1985
_chemical_formula_sum 'B2 Ce0.5 La0.5 Rh3'
_chemical_name_systematic '(Ce0.5 La0.5) Rh3 B2'
_space_group_IT_number 191
_symmetry_space_group_name_Hall '-P 6 2'
_symmetry_space_group_name_H-M 'P 6/m m m'
_cell_angle_alpha 90
_cell_angle_beta 90
_cell_angle_gamma 120
_cell_formula_units_Z 1
_cell_length_a 5.48
_cell_length_b 5.48
_cell_length_c 3.121
_cell_volume 81.168
_citation_journal_id_ASTM PRBMDO
_cod_data_source_file boron_44.cif
_cod_data_source_block B2Ce0.5La0.5Rh3
_cod_original_cell_volume 81.16813
_cod_database_code 1510912

loop_
_symmetry_equiv_pos_as_xyz
x,y,z
x-y,x,z
-y,x-y,z
-x,-y,z
-x+y,-x,z
y,-x+y,z
-y,-x,-z
x-y,-y,-z
x,x-y,-z
y,x,-z
-x+y,y,-z
-x,-x+y,-z
-x,-y,-z
-x+y,-x,-z
y,-x+y,-z
x,y,-z
x-y,x,-z
-y,x-y,-z
y,x,z
-x+y,y,z
-x,-x+y,z
-y,-x,z
x-y,-y,z
x,x-y,z

loop_
_atom_site_label
_atom_site_type_symbol
_atom_site_fract_x
_atom_site_fract_y
_atom_site_fract_z
_atom_site_occupancy
_atom_site_U_iso_or_equiv
Rh1 Rh 0.5 0 0.5 1 0.0
La1 La 0 0 0 0.5 0.0
Ce1 Ce 0 0 0 0.5 0.0
B1 B 0.3333 0.6667 0 1 0.0
